data_4514424
loop_
_publ_author_name
'Fabian, David M.'
'Ganose, Alex M.'
'Ziller, Joseph W.'
'Scanlon, David O.'
'Beard, Matthew C.'
'Ardo, Shane'

_publ_section_title
;
 Influence of One Specific Carbon--Carbon Bond on the Quality, Stability,
 and Photovoltaic Performance of Hybrid Organic--Inorganic Bismuth Iodide
 Materials
;
_journal_issue 3
_journal_name_full 'ACS Applied Energy Materials'
_journal_page_first 1579
_journal_paper_doi 10.1021/acsaem.8b01809
_journal_volume 2
_journal_year 2019
_chemical_absolute_configuration unk
_chemical_formula_sum 'C6 H18 Bi I5 N2'
_chemical_formula_weight 961.70
_space_group_crystal_system orthorhombic
_space_group_IT_number 33
_space_group_name_Hall 'P 2c -2n'
_space_group_name_H-M_alt 'P n a 21'
_symmetry_space_group_name_Hall 'P 2c -2n'
_symmetry_space_group_name_H-M 'P n a 21'
_atom_sites_solution_hydrogens geom
_atom_sites_solution_primary dual
_atom_sites_solution_secondary difmap
_audit_creation_method SHELXL-2014/7
_cell_angle_alpha 90
_cell_angle_beta 90
_cell_angle_gamma 90
_cell_formula_units_Z 4
_cell_length_a 15.0653(13)
_cell_length_b 14.1204(12)
_cell_length_c 8.6201(8)
_cell_measurement_reflns_used 9858
_cell_measurement_temperature 128(2)
_cell_measurement_theta_max 28.75
_cell_measurement_theta_min 2.70
_cell_volume 1833.7(3)
_computing_cell_refinement 'Bruker SAINT 8.34a, 2013'
_computing_data_collection 'Bruker APEX2 2014.11-0, 2014'
_computing_data_reduction 'Bruker SAINT 8.34a, 2013'
_computing_molecular_graphics 'Bruker SHELXTL'
_computing_publication_material 'Bruker SHELXTL'
_computing_structure_refinement 'SHELXL-2014/7 (Sheldrick, 2014)'
_computing_structure_solution 'Bruker SHELXTL 2014/4'
_diffrn_ambient_temperature 128(2)
_diffrn_measured_fraction_theta_full 0.997
_diffrn_measured_fraction_theta_max 0.992
_diffrn_measurement_device_type 'Bruker SMART APEX II CCD'
_diffrn_measurement_method '\f and \w scans'
_diffrn_radiation_type MoK\a
_diffrn_radiation_wavelength 0.71073
_diffrn_reflns_av_R_equivalents 0.0595
_diffrn_reflns_av_unetI/netI 0.0493
_diffrn_reflns_Laue_measured_fraction_full 0.997
_diffrn_reflns_Laue_measured_fraction_max 0.992
_diffrn_reflns_limit_h_max 19
_diffrn_reflns_limit_h_min -19
_diffrn_reflns_limit_k_max 17
_diffrn_reflns_limit_k_min -18
_diffrn_reflns_limit_l_max 11
_diffrn_reflns_limit_l_min -11
_diffrn_reflns_number 18044
_diffrn_reflns_point_group_measured_fraction_full 0.997
_diffrn_reflns_point_group_measured_fraction_max 0.992
_diffrn_reflns_theta_full 25.500
_diffrn_reflns_theta_max 27.100
_diffrn_reflns_theta_min 1.977
_diffrn_source 'fine-focus sealed tube'
_exptl_absorpt_coefficient_mu 18.011
_exptl_absorpt_correction_T_max 0.4315
_exptl_absorpt_correction_T_min 0.2031
_exptl_absorpt_correction_type multi-scan
_exptl_absorpt_process_details 'Bruker SADABS 2014/5'
_exptl_crystal_colour red
_exptl_crystal_density_diffrn 3.483
_exptl_crystal_density_meas ?
_exptl_crystal_density_method not_measured
_exptl_crystal_description prism
_exptl_crystal_F_000 1664
_exptl_crystal_size_max 0.276
_exptl_crystal_size_mid 0.127
_exptl_crystal_size_min 0.125
_refine_diff_density_max 1.311
_refine_diff_density_min -1.800
_refine_diff_density_rms 0.331
_refine_ls_abs_structure_details
; 
 Refined as an inversion twin. 
;
_refine_ls_abs_structure_Flack 0.144(7)
_refine_ls_extinction_method none
_refine_ls_goodness_of_fit_ref 1.150
_refine_ls_hydrogen_treatment constr
_refine_ls_matrix_type full
_refine_ls_number_parameters 100
_refine_ls_number_reflns 3940
_refine_ls_number_restraints 1
_refine_ls_restrained_S_all 1.150
_refine_ls_R_factor_all 0.0290
_refine_ls_R_factor_gt 0.0282
_refine_ls_shift/su_max 0.000
_refine_ls_shift/su_mean 0.000
_refine_ls_structure_factor_coef Fsqd
_refine_ls_weighting_details 'w=1/[\s^2^(Fo^2^)+(0.0147P)^2^+1.1068P] where P=(Fo^2^+2Fc^2^)/3'
_refine_ls_weighting_scheme calc
_refine_ls_wR_factor_gt 0.0644
_refine_ls_wR_factor_ref 0.0646
_reflns_Friedel_coverage 0.872
_reflns_Friedel_fraction_full 0.997
_reflns_Friedel_fraction_max 0.992
_reflns_number_gt 3844
_reflns_number_total 3940
_reflns_threshold_expression 'I > 2\s(I)'
_cod_data_source_file ae8b01809_si_002.cif
_cod_data_source_block sa7
_cod_depositor_comments
;
The following automatic conversions were performed:

'_exptl_crystal_density_meas' value 'not_measured' was changed to '?'
- the value is perceived as not measured.

Automatic conversion script
Id: cif_fix_values 4973 2017-02-22 13:04:09Z antanas 
;
_cod_database_code 4514424
_shelx_shelxl_version_number 2014/7
_shelx_space_group_comment
; 
The symmetry employed for this shelxl refinement is uniquely defined 
by the following loop, which should always be used as a source of 
symmetry information in preference to the above space-group names. 
They are only intended as comments. 
;
_shelx_estimated_absorpt_t_min 0.083
_shelx_estimated_absorpt_t_max 0.212
_exptl_absorpt_special_details
; 
Reflections not merged 
  
19428 Corrected reflections written to file sa7s.hkl 
Estimated minimum and maximum transmission:  0.2031  0.4315 
The ratio (0.4707) of these values is more reliable than their absolute values 
Additional spherical absorption correction applied with mu*r =  0.6000 
Lambda/2 correction factor = 0.00150 
;

loop_
_space_group_symop_operation_xyz
'x, y, z'
'-x, -y, z+1/2'
'x+1/2, -y+1/2, z'
'-x+1/2, y+1/2, z+1/2'

loop_
_atom_site_label
_atom_site_type_symbol
_atom_site_fract_x
_atom_site_fract_y
_atom_site_fract_z
_atom_site_U_iso_or_equiv
_atom_site_adp_type
_atom_site_occupancy
_atom_site_site_symmetry_order
_atom_site_calc_flag
_atom_site_refinement_flags_posn
_atom_site_refinement_flags_adp
Bi1 Bi 0.38917(2) 0.62103(3) 0.50315(6) 0.00723(10) Uani 1 1 d . .
I1 I 0.48458(5) 0.51909(5) 0.21060(9) 0.01048(17) Uani 1 1 d . .
I2 I 0.25948(5) 0.45560(5) 0.50969(10) 0.01187(16) Uani 1 1 d . .
I3 I 0.29912(5) 0.73228(6) 0.26645(9) 0.01358(18) Uani 1 1 d . .
I4 I 0.30809(5) 0.69835(6) 0.78842(9) 0.01330(18) Uani 1 1 d . .
I5 I 0.54645(5) 0.76181(5) 0.52133(10) 0.01241(17) Uani 1 1 d . .
N1 N 0.4500(7) 0.2995(8) 0.4299(14) 0.017(2) Uani 1 1 d . .
H1 H 0.4396 0.2781 0.3320 0.021 Uiso 1 1 calc R U
H2 H 0.5057 0.3242 0.4352 0.021 Uiso 1 1 calc R U
H3 H 0.4097 0.3451 0.4543 0.021 Uiso 1 1 calc R U
N2 N 0.1934(7) -0.0586(8) 0.4268(12) 0.012(2) Uani 1 1 d . .
H4 H 0.2206 -0.0950 0.3538 0.014 Uiso 1 1 calc R U
H5 H 0.1794 -0.0013 0.3851 0.014 Uiso 1 1 calc R U
H6 H 0.1430 -0.0880 0.4595 0.014 Uiso 1 1 calc R U
C1 C 0.4419(8) 0.2190(10) 0.5420(15) 0.016(3) Uiso 1 1 d . .
H1A H 0.3787 0.2007 0.5521 0.019 Uiso 1 1 calc R U
H1B H 0.4634 0.2393 0.6453 0.019 Uiso 1 1 calc R U
C2 C 0.4964(8) 0.1334(8) 0.4861(16) 0.013(3) Uiso 1 1 d . .
H2A H 0.4724 0.1113 0.3855 0.016 Uiso 1 1 calc R U
H2B H 0.5586 0.1534 0.4691 0.016 Uiso 1 1 calc R U
C3 C 0.4950(9) 0.0513(10) 0.6015(15) 0.016(3) Uiso 1 1 d . .
H3A H 0.5281 -0.0026 0.5563 0.019 Uiso 1 1 calc R U
H3B H 0.5265 0.0711 0.6969 0.019 Uiso 1 1 calc R U
C4 C 0.4038(8) 0.0181(10) 0.6451(16) 0.014(3) Uiso 1 1 d . .
H4A H 0.3740 0.0691 0.7042 0.017 Uiso 1 1 calc R U
H4B H 0.4097 -0.0371 0.7150 0.017 Uiso 1 1 calc R U
C5 C 0.3445(7) -0.0097(8) 0.5094(18) 0.013(2) Uiso 1 1 d . .
H5A H 0.3364 0.0458 0.4406 0.016 Uiso 1 1 calc R U
H5B H 0.3741 -0.0601 0.4485 0.016 Uiso 1 1 calc R U
C6 C 0.2545(8) -0.0448(9) 0.5612(14) 0.013(3) Uiso 1 1 d . .
H6A H 0.2616 -0.1055 0.6171 0.016 Uiso 1 1 calc R U
H6B H 0.2281 0.0016 0.6339 0.016 Uiso 1 1 calc R U

loop_
_atom_site_aniso_label
_atom_site_aniso_U_11
_atom_site_aniso_U_22
_atom_site_aniso_U_33
_atom_site_aniso_U_23
_atom_site_aniso_U_13
_atom_site_aniso_U_12
Bi1 0.00783(19) 0.0070(2) 0.00688(19) 0.00029(19) -0.00044(19) 0.00080(15)
I1 0.0107(4) 0.0105(4) 0.0102(3) -0.0018(3) 0.0019(3) 0.0021(3)
I2 0.0119(3) 0.0126(4) 0.0111(3) 0.0013(4) -0.0009(4) -0.0047(3)
I3 0.0158(4) 0.0130(4) 0.0120(4) 0.0020(3) -0.0033(3) 0.0044(3)
I4 0.0148(4) 0.0139(4) 0.0112(4) -0.0032(3) 0.0032(3) 0.0007(3)
I5 0.0128(3) 0.0110(4) 0.0134(4) 0.0008(3) -0.0001(3) -0.0032(3)
N1 0.021(6) 0.013(6) 0.018(6) 0.001(5) 0.004(5) -0.002(5)
N2 0.012(5) 0.012(6) 0.012(5) -0.002(4) -0.001(4) 0.001(4)

loop_
_atom_type_symbol
_atom_type_description
_atom_type_scat_dispersion_real
_atom_type_scat_dispersion_imag
_atom_type_scat_source
C C 0.0033 0.0016 'International Tables Vol C Tables 4.2.6.8 and 6.1.1.4'
H H 0.0000 0.0000 'International Tables Vol C Tables 4.2.6.8 and 6.1.1.4'
N N 0.0061 0.0033 'International Tables Vol C Tables 4.2.6.8 and 6.1.1.4'
I I -0.4742 1.8119 'International Tables Vol C Tables 4.2.6.8 and 6.1.1.4'
Bi Bi -4.1077 10.2566 'International Tables Vol C Tables 4.2.6.8 and 6.1.1.4'

loop_
_geom_angle_atom_site_label_1
_geom_angle_atom_site_label_2
_geom_angle_atom_site_label_3
_geom_angle
_geom_angle_site_symmetry_3
I3 Bi1 I4 101.03(3) .
I3 Bi1 I2 97.35(3) .
I4 Bi1 I2 90.16(3) .
I3 Bi1 I5 92.62(3) .
I4 Bi1 I5 92.12(3) .
I2 Bi1 I5 169.16(3) .
I3 Bi1 I1 84.31(3) .
I4 Bi1 I1 174.44(3) .
I2 Bi1 I1 87.61(2) .
I5 Bi1 I1 89.15(2) .
I3 Bi1 I1 168.33(3) 2_665
I4 Bi1 I1 90.51(3) 2_665
I2 Bi1 I1 84.21(2) 2_665
I5 Bi1 I1 85.17(2) 2_665
I1 Bi1 I1 84.202(12) 2_665
Bi1 I1 Bi1 161.96(3) 2_664
N1 C1 C2 110.5(11) .
C3 C2 C1 112.6(11) .
C4 C3 C2 114.4(11) .
C3 C4 C5 115.2(11) .
C6 C5 C4 112.6(12) .
N2 C6 C5 111.5(11) .

loop_
_geom_bond_atom_site_label_1
_geom_bond_atom_site_label_2
_geom_bond_distance
_geom_bond_site_symmetry_2
Bi1 I3 2.9106(9) .
Bi1 I4 2.9548(9) .
Bi1 I2 3.0459(8) .
Bi1 I5 3.0968(8) .
Bi1 I1 3.2400(9) .
Bi1 I1 3.2757(9) 2_665
I1 Bi1 3.2756(9) 2_664
N1 C1 1.496(17) .
N2 C6 1.492(15) .
C1 C2 1.539(18) .
C2 C3 1.527(18) .
C3 C4 1.499(18) .
C4 C5 1.524(19) .
C5 C6 1.511(16) .
